data_4315600
loop_
_publ_author_name
'Anandalok Audhya'
'Kisholoy Bhattacharya'
'Manoranjan Maity'
'Muktimoy Chaudhury'

_publ_section_title
;
 Building Metallacrown Topology around a Discrete [M3(\m3-O)] (M = Ni(II)
 and Pd(II)) Core Using Oximato Oxygen Linkers: Synthesis, Structures, and
 Spectroscopic Characterization of a New Family of Compounds with an
 Inverse-9-MC-3 Motif
;
_journal_name_full 'Inorganic Chemistry'
_journal_page_first 5009
_journal_page_last 5015
_journal_paper_doi 10.1021/ic100179q
_journal_volume 49
_journal_year 2010
_chemical_formula_sum 'C22 H42 Cl N6 O9 Pd3'
_chemical_formula_weight 889.27
_chemical_name_systematic
; 
 ? 
;
_space_group_IT_number 2
_symmetry_cell_setting triclinic
_symmetry_space_group_name_Hall '-P 1'
_symmetry_space_group_name_H-M 'P -1'
_atom_sites_solution_hydrogens geom
_atom_sites_solution_primary direct
_atom_sites_solution_secondary difmap
_audit_creation_method SHELXL-97
_cell_angle_alpha 102.305(4)
_cell_angle_beta 103.702(4)
_cell_angle_gamma 115.661(3)
_cell_formula_units_Z 2
_cell_length_a 11.677(3)
_cell_length_b 12.398(3)
_cell_length_c 12.821(6)
_cell_measurement_temperature 100(2)
_cell_volume 1516.1(9)
_computing_cell_refinement 'BRUKER APEX II'
_computing_data_collection 'BRUKER APEX II'
_computing_data_reduction 'BRUKER APEX II'
_computing_molecular_graphics 'MERCURY 2.2, PLATON-97'
_computing_publication_material 'MERCURY 2.2, PLATON-97'
_computing_structure_refinement 'SHELXL-97 (Sheldrick, 1997)'
_computing_structure_solution 'SHELXS-97 (Sheldrick, 1990)'
_diffrn_ambient_temperature 100(2)
_diffrn_detector_area_resol_mean 0.3
_diffrn_measured_fraction_theta_full 0.997
_diffrn_measured_fraction_theta_max 0.997
_diffrn_measurement_device_type 'CCD AREA DETECTOR'
_diffrn_measurement_method OMEGA-SCAN
_diffrn_radiation_monochromator graphite
_diffrn_radiation_source 'fine-focus sealed tube'
_diffrn_radiation_type MoK\a
_diffrn_radiation_wavelength 0.71073
_diffrn_reflns_av_R_equivalents 0.0256
_diffrn_reflns_av_sigmaI/netI 0.0300
_diffrn_reflns_limit_h_max 13
_diffrn_reflns_limit_h_min -13
_diffrn_reflns_limit_k_max 14
_diffrn_reflns_limit_k_min -14
_diffrn_reflns_limit_l_max 15
_diffrn_reflns_limit_l_min -15
_diffrn_reflns_number 14084
_diffrn_reflns_theta_full 24.99
_diffrn_reflns_theta_max 24.99
_diffrn_reflns_theta_min 1.75
_exptl_absorpt_coefficient_mu 1.906
_exptl_absorpt_correction_T_max 0.8323
_exptl_absorpt_correction_T_min 0.5987
_exptl_absorpt_correction_type multi-scan
_exptl_absorpt_process_details SADABS
_exptl_crystal_colour YELLOW
_exptl_crystal_density_diffrn 1.948
_exptl_crystal_density_method 'not measured'
_exptl_crystal_description BLOCK
_exptl_crystal_F_000 886
_exptl_crystal_size_max 0.30
_exptl_crystal_size_mid 0.18
_exptl_crystal_size_min 0.10
_refine_diff_density_max 1.350
_refine_diff_density_min -1.154
_refine_diff_density_rms 0.126
_refine_ls_extinction_method none
_refine_ls_goodness_of_fit_ref 0.776
_refine_ls_hydrogen_treatment constr
_refine_ls_matrix_type full
_refine_ls_number_parameters 381
_refine_ls_number_reflns 5328
_refine_ls_number_restraints 0
_refine_ls_restrained_S_all 0.776
_refine_ls_R_factor_all 0.0397
_refine_ls_R_factor_gt 0.0356
_refine_ls_shift/su_max 0.002
_refine_ls_shift/su_mean 0.000
_refine_ls_structure_factor_coef Fsqd
_refine_ls_weighting_details 'calc w=1/[\s^2^(Fo^2^)+(0.1000P)^2^+12.2126P] where P=(Fo^2^+2Fc^2^)/3'
_refine_ls_weighting_scheme calc
_refine_ls_wR_factor_gt 0.1128
_refine_ls_wR_factor_ref 0.1180
_reflns_number_gt 4840
_reflns_number_total 5328
_reflns_threshold_expression >2sigma(I)
_cod_data_source_file ic100179q_si_004.cif
_cod_data_source_block Comp-4
_cod_depositor_comments
;
The following automatic conversions were performed:

'_symmetry_cell_setting' value 'TRICLINIC' changed to 'triclinic'
according to the built-in table from CIF Core dictionary named
'cif_core.dic' version 2.4.1 from
2010-06-29.

'_exptl_absorpt_correction_type' value 'MULTI-SCAN'
changed to 'multi-scan' according to the built-in table from CIF Core
dictionary named 'cif_core.dic' version 2.4.1 from 2010-06-29.

Automatic conversion script
Id: cif_fix_values 1646 2011-03-28 12:23:43Z adriana 
;
_cod_database_code 4315600

loop_
_symmetry_equiv_pos_as_xyz
'x, y, z'
'-x, -y, -z'

loop_
_atom_site_label
_atom_site_type_symbol
_atom_site_fract_x
_atom_site_fract_y
_atom_site_fract_z
_atom_site_U_iso_or_equiv
_atom_site_adp_type
_atom_site_occupancy
_atom_site_symmetry_multiplicity
_atom_site_calc_flag
_atom_site_refinement_flags
_atom_site_disorder_assembly
_atom_site_disorder_group
Pd1 Pd 0.14794(4) 0.24146(3) 0.63942(3) 0.01895(13) Uani 1 1 d . . .
Pd2 Pd 0.42273(4) 0.32691(4) 0.58522(3) 0.01979(13) Uani 1 1 d . . .
Pd3 Pd 0.43135(4) 0.48163(4) 0.82708(3) 0.02177(13) Uani 1 1 d . . .
O4 O 0.3471(4) 0.3095(3) 0.7071(3) 0.0224(7) Uani 1 1 d . . .
O2 O 0.6108(4) 0.5442(4) 0.7994(3) 0.0277(8) Uani 1 1 d . . .
O3 O 0.1488(4) 0.3203(3) 0.7959(3) 0.0242(8) Uani 1 1 d . . .
O1 O 0.2456(4) 0.1709(3) 0.4627(3) 0.0240(8) Uani 1 1 d . . .
N6 N 0.2642(5) 0.4326(4) 0.8592(4) 0.0237(9) Uani 1 1 d . . .
N5 N 0.4968(5) 0.6387(4) 0.9624(4) 0.0273(10) Uani 1 1 d . . .
N3 N 0.5325(5) 0.3557(4) 0.4839(4) 0.0240(9) Uani 1 1 d . . .
N4 N 0.5917(4) 0.4849(4) 0.6911(4) 0.0220(9) Uani 1 1 d . . .
N2 N 0.1361(4) 0.1599(4) 0.4852(4) 0.0209(9) Uani 1 1 d . . .
N1 N -0.0546(4) 0.1528(4) 0.5527(4) 0.0220(9) Uani 1 1 d . . .
C18 C 0.1477(7) 0.4879(6) 0.9792(5) 0.0366(14) Uani 1 1 d . . .
H18A H 0.0663 0.4093 0.9212 0.055 Uiso 1 1 calc R . .
H18B H 0.1320 0.5601 0.9849 0.055 Uiso 1 1 calc R . .
H18C H 0.1659 0.4775 1.0540 0.055 Uiso 1 1 calc R . .
C17 C 0.2685(6) 0.5136(6) 0.9448(4) 0.0276(12) Uani 1 1 d . . .
C16 C 0.4032(6) 0.6320(6) 1.0037(5) 0.0304(12) Uani 1 1 d . . .
C15 C 0.4234(8) 0.7323(7) 1.1069(6) 0.053(2) Uani 1 1 d . . .
H15A H 0.4302 0.7037 1.1726 0.079 Uiso 1 1 calc R . .
H15B H 0.3453 0.7459 1.0901 0.079 Uiso 1 1 calc R . .
H15C H 0.5078 0.8129 1.1255 0.079 Uiso 1 1 calc R . .
C8 C 0.7620(6) 0.4921(6) 0.4815(5) 0.0311(12) Uani 1 1 d . . .
H8A H 0.7343 0.4197 0.4129 0.047 Uiso 1 1 calc R . .
H8B H 0.8490 0.5139 0.5381 0.047 Uiso 1 1 calc R . .
H8C H 0.7732 0.5663 0.4600 0.047 Uiso 1 1 calc R . .
C9 C 0.6538(5) 0.4558(5) 0.5329(5) 0.0242(11) Uani 1 1 d . . .
C10 C 0.6874(6) 0.5368(5) 0.6514(5) 0.0264(11) Uani 1 1 d . . .
C11 C 0.8155(6) 0.6603(5) 0.7210(5) 0.0317(12) Uani 1 1 d . . .
H11A H 0.7966 0.7164 0.7716 0.047 Uiso 1 1 calc R . .
H11B H 0.8523 0.7014 0.6699 0.047 Uiso 1 1 calc R . .
H11C H 0.8826 0.6452 0.7677 0.047 Uiso 1 1 calc R . .
C1 C -0.2402(6) 0.0137(5) 0.3614(5) 0.0284(12) Uani 1 1 d . . .
H1A H -0.2964 0.0391 0.3942 0.043 Uiso 1 1 calc R . .
H1B H -0.2747 -0.0779 0.3458 0.043 Uiso 1 1 calc R . .
H1C H -0.2446 0.0300 0.2894 0.043 Uiso 1 1 calc R . .
C2 C -0.0954(5) 0.0894(5) 0.4446(4) 0.0215(10) Uani 1 1 d . . .
C3 C 0.0147(5) 0.0937(5) 0.4034(4) 0.0212(10) Uani 1 1 d . . .
C4 C -0.0121(6) 0.0299(5) 0.2811(4) 0.0248(11) Uani 1 1 d . . .
H4A H 0.0738 0.0421 0.2734 0.037 Uiso 1 1 calc R . .
H4B H -0.0498 0.0676 0.2333 0.037 Uiso 1 1 calc R . .
H4C H -0.0778 -0.0620 0.2560 0.037 Uiso 1 1 calc R . .
C12 C 0.4850(6) 0.2562(6) 0.3723(5) 0.0288(12) Uani 1 1 d . . .
H12A H 0.5402 0.2922 0.3275 0.035 Uiso 1 1 calc R . .
H12B H 0.3880 0.2254 0.3278 0.035 Uiso 1 1 calc R . .
C13 C 0.4991(6) 0.1442(6) 0.3920(5) 0.0339(13) Uani 1 1 d . . .
H13A H 0.5974 0.1739 0.4288 0.041 Uiso 1 1 calc R . .
H13B H 0.4540 0.1167 0.4456 0.041 Uiso 1 1 calc R . .
C5 C -0.1460(6) 0.1638(5) 0.6103(5) 0.0267(11) Uani 1 1 d . . .
H5A H -0.1230 0.1503 0.6841 0.032 Uiso 1 1 calc R . .
H5B H -0.2420 0.0967 0.5613 0.032 Uiso 1 1 calc R . .
C6 C -0.1315(7) 0.2955(6) 0.6330(5) 0.0323(13) Uani 1 1 d . . .
H6A H -0.1666 0.3039 0.5588 0.039 Uiso 1 1 calc R . .
H6B H -0.0334 0.3624 0.6723 0.039 Uiso 1 1 calc R . .
C19 C 0.6379(6) 0.7455(6) 1.0123(5) 0.0377(14) Uani 1 1 d . . .
H19A H 0.7000 0.7117 1.0069 0.045 Uiso 1 1 calc R . .
H19B H 0.6611 0.7893 1.0948 0.045 Uiso 1 1 calc R . .
C7 C -0.2097(7) 0.3164(7) 0.7071(5) 0.0410(15) Uani 1 1 d . . .
H7A H -0.1791 0.3030 0.7787 0.061 Uiso 1 1 calc R . .
H7B H -0.3080 0.2555 0.6652 0.061 Uiso 1 1 calc R . .
H7C H -0.1925 0.4043 0.7251 0.061 Uiso 1 1 calc R . .
C20 C 0.6616(7) 0.8426(7) 0.9525(7) 0.055(2) Uani 1 1 d . . .
H20 H 0.6098 0.7924 0.8681 0.066 Uiso 1 1 calc R . .
C21A C 0.8093(12) 0.9397(12) 0.9675(11) 0.045(3) Uiso 0.58 1 d P . .
H21A H 0.8556 1.0065 1.0444 0.067 Uiso 0.58 1 calc PR . .
H21B H 0.8055 0.9791 0.9091 0.067 Uiso 0.58 1 calc PR . .
H21C H 0.8599 0.8949 0.9587 0.067 Uiso 0.58 1 calc PR . .
C21B C 0.5908(19) 0.9155(17) 0.9906(16) 0.051(4) Uiso 0.42 1 d P . .
H21D H 0.4915 0.8567 0.9591 0.076 Uiso 0.42 1 calc PR . .
H21E H 0.6123 0.9864 0.9621 0.076 Uiso 0.42 1 calc PR . .
H21F H 0.6239 0.9495 1.0749 0.076 Uiso 0.42 1 calc PR . .
C14 C 0.4365(7) 0.0308(6) 0.2818(6) 0.0417(15) Uani 1 1 d . . .
H14A H 0.4843 0.0561 0.2301 0.062 Uiso 1 1 calc R . .
H14B H 0.3394 0.0016 0.2444 0.062 Uiso 1 1 calc R . .
H14C H 0.4454 -0.0391 0.2994 0.062 Uiso 1 1 calc R . .
Cl1 Cl 0.8203(2) 0.28128(19) 0.23399(18) 0.0518(5) Uani 1 1 d . . .
O8 O 0.8044(14) 0.1699(10) 0.1666(7) 0.147(5) Uani 1 1 d . . .
O7 O 0.9025(10) 0.3805(12) 0.2039(12) 0.169(6) Uani 1 1 d . . .
O6 O 0.6977(7) 0.2825(8) 0.2179(7) 0.095(3) Uani 1 1 d . . .
O5 O 0.8871(7) 0.2991(7) 0.3489(6) 0.0764(18) Uani 1 1 d . . .
O9 O 0.8753(17) 0.2223(15) 0.9673(13) 0.163(5) Uani 1 1 d . . .
H9 H 0.8613 0.2284 1.0291 0.244 Uiso 1 1 calc R . .
C22 C 0.955(2) 0.154(2) 0.9590(19) 0.181(9) Uani 1 1 d . . .
H22A H 0.9997 0.1742 0.9046 0.272 Uiso 1 1 calc R . .
H22B H 0.8917 0.0613 0.9319 0.272 Uiso 1 1 calc R . .
H22C H 1.0237 0.1824 1.0349 0.272 Uiso 1 1 calc R . .

loop_
_atom_site_aniso_label
_atom_site_aniso_U_11
_atom_site_aniso_U_22
_atom_site_aniso_U_33
_atom_site_aniso_U_23
_atom_site_aniso_U_13
_atom_site_aniso_U_12
Pd1 0.0227(2) 0.0196(2) 0.0172(2) 0.00631(16) 0.00940(16) 0.01210(17)
Pd2 0.0212(2) 0.0215(2) 0.0181(2) 0.00610(16) 0.00846(16) 0.01191(17)
Pd3 0.0260(2) 0.0227(2) 0.0157(2) 0.00486(16) 0.00701(17) 0.01304(18)
O4 0.0246(18) 0.0214(18) 0.0200(17) 0.0055(15) 0.0086(15) 0.0115(15)
O2 0.029(2) 0.0267(19) 0.0215(19) 0.0028(16) 0.0089(16) 0.0127(17)
O3 0.0255(19) 0.0234(18) 0.0169(17) 0.0037(15) 0.0064(15) 0.0093(16)
O1 0.0222(18) 0.0239(18) 0.0224(18) 0.0041(15) 0.0096(15) 0.0102(15)
N6 0.031(2) 0.027(2) 0.018(2) 0.0098(18) 0.0106(19) 0.017(2)
N5 0.030(2) 0.026(2) 0.017(2) 0.0019(18) -0.0002(19) 0.013(2)
N3 0.028(2) 0.027(2) 0.022(2) 0.0092(19) 0.0102(19) 0.017(2)
N4 0.022(2) 0.021(2) 0.022(2) 0.0067(18) 0.0070(18) 0.0123(18)
N2 0.026(2) 0.018(2) 0.025(2) 0.0084(18) 0.0149(19) 0.0136(18)
N1 0.024(2) 0.022(2) 0.024(2) 0.0107(18) 0.0087(18) 0.0144(18)
C18 0.046(4) 0.047(4) 0.025(3) 0.010(3) 0.019(3) 0.029(3)
C17 0.035(3) 0.036(3) 0.015(2) 0.007(2) 0.007(2) 0.023(3)
C16 0.038(3) 0.036(3) 0.018(3) 0.004(2) 0.002(2) 0.026(3)
C15 0.045(4) 0.057(4) 0.032(3) -0.019(3) -0.005(3) 0.032(4)
C8 0.032(3) 0.032(3) 0.037(3) 0.016(3) 0.020(3) 0.018(3)
C9 0.027(3) 0.026(3) 0.031(3) 0.016(2) 0.013(2) 0.019(2)
C10 0.031(3) 0.026(3) 0.033(3) 0.014(2) 0.015(2) 0.020(2)
C11 0.031(3) 0.026(3) 0.037(3) 0.008(2) 0.016(3) 0.014(2)
C1 0.027(3) 0.028(3) 0.029(3) 0.007(2) 0.009(2) 0.016(2)
C2 0.026(3) 0.020(2) 0.024(3) 0.011(2) 0.010(2) 0.015(2)
C3 0.025(3) 0.015(2) 0.022(3) 0.006(2) 0.007(2) 0.010(2)
C4 0.029(3) 0.023(3) 0.018(3) 0.006(2) 0.008(2) 0.012(2)
C12 0.034(3) 0.038(3) 0.022(3) 0.010(2) 0.015(2) 0.023(3)
C13 0.036(3) 0.038(3) 0.027(3) 0.005(3) 0.005(2) 0.024(3)
C5 0.029(3) 0.032(3) 0.027(3) 0.010(2) 0.013(2) 0.021(2)
C6 0.045(3) 0.039(3) 0.027(3) 0.012(3) 0.015(3) 0.032(3)
C19 0.033(3) 0.036(3) 0.027(3) -0.006(3) -0.002(2) 0.018(3)
C7 0.061(4) 0.059(4) 0.033(3) 0.018(3) 0.024(3) 0.051(4)
C20 0.034(4) 0.038(4) 0.063(5) 0.014(3) -0.001(3) 0.006(3)
C14 0.046(4) 0.039(3) 0.035(3) 0.004(3) 0.010(3) 0.024(3)
Cl1 0.0649(11) 0.0670(11) 0.0789(13) 0.0513(10) 0.0547(10) 0.0529(10)
O8 0.345(16) 0.164(8) 0.074(5) 0.073(6) 0.115(8) 0.211(11)
O7 0.115(7) 0.217(12) 0.299(16) 0.224(13) 0.118(9) 0.106(8)
O6 0.055(4) 0.131(6) 0.090(5) 0.004(5) 0.030(4) 0.054(4)
O5 0.091(5) 0.084(4) 0.085(5) 0.050(4) 0.044(4) 0.055(4)
O9 0.176(12) 0.173(11) 0.177(13) 0.061(10) 0.097(11) 0.104(10)
C22 0.19(2) 0.21(2) 0.24(2) 0.081(19) 0.139(19) 0.142(18)

loop_
_atom_type_symbol
_atom_type_description
_atom_type_scat_dispersion_real
_atom_type_scat_dispersion_imag
_atom_type_scat_source
C C 0.0033 0.0016 'International Tables Vol C Tables 4.2.6.8 and 6.1.1.4'
Cl Cl 0.1484 0.1585 'International Tables Vol C Tables 4.2.6.8 and 6.1.1.4'
N N 0.0061 0.0033 'International Tables Vol C Tables 4.2.6.8 and 6.1.1.4'
O O 0.0106 0.0060 'International Tables Vol C Tables 4.2.6.8 and 6.1.1.4'
Pd Pd -0.9988 1.0072 'International Tables Vol C Tables 4.2.6.8 and 6.1.1.4'
H H 0.0000 0.0000 'International Tables Vol C Tables 4.2.6.8 and 6.1.1.4'

loop_
_geom_angle_atom_site_label_1
_geom_angle_atom_site_label_2
_geom_angle_atom_site_label_3
_geom_angle
_geom_angle_site_symmetry_1
_geom_angle_site_symmetry_3
_geom_angle_publ_flag
N2 Pd1 O4 92.38(16) . . ?
N2 Pd1 N1 79.93(18) . . ?
O4 Pd1 N1 171.56(16) . . ?
N2 Pd1 O3 176.85(16) . . ?
O4 Pd1 O3 90.69(14) . . ?
N1 Pd1 O3 96.97(16) . . ?
N2 Pd1 Pd3 120.60(13) . . ?
O4 Pd1 Pd3 36.30(10) . . ?
N1 Pd1 Pd3 151.88(12) . . ?
O3 Pd1 Pd3 62.49(10) . . ?
N2 Pd1 Pd2 60.50(13) . . ?
O4 Pd1 Pd2 35.56(10) . . ?
N1 Pd1 Pd2 138.49(13) . . ?
O3 Pd1 Pd2 122.64(10) . . ?
Pd3 Pd1 Pd2 60.54(3) . . ?
N4 Pd2 O4 92.18(17) . . ?
N4 Pd2 N3 79.66(18) . . ?
O4 Pd2 N3 169.53(16) . . ?
N4 Pd2 O1 174.16(16) . . ?
O4 Pd2 O1 91.91(15) . . ?
N3 Pd2 O1 96.72(17) . . ?
N4 Pd2 Pd1 119.69(13) . . ?
O4 Pd2 Pd1 35.59(10) . . ?
N3 Pd2 Pd1 154.87(13) . . ?
O1 Pd2 Pd1 62.51(10) . . ?
N4 Pd2 Pd3 60.53(13) . . ?
O4 Pd2 Pd3 35.49(10) . . ?
N3 Pd2 Pd3 139.00(13) . . ?
O1 Pd2 Pd3 122.05(10) . . ?
Pd1 Pd2 Pd3 59.540(14) . . ?
N6 Pd3 O4 91.59(17) . . ?
N6 Pd3 N5 80.16(19) . . ?
O4 Pd3 N5 169.96(17) . . ?
N6 Pd3 O2 176.52(17) . . ?
O4 Pd3 O2 91.84(14) . . ?
N5 Pd3 O2 96.50(18) . . ?
N6 Pd3 Pd1 60.79(13) . . ?
O4 Pd3 Pd1 36.03(10) . . ?
N5 Pd3 Pd1 138.74(14) . . ?
O2 Pd3 Pd1 122.21(11) . . ?
N6 Pd3 Pd2 120.69(13) . . ?
O4 Pd3 Pd2 35.19(10) . . ?
N5 Pd3 Pd2 154.84(14) . . ?
O2 Pd3 Pd2 62.30(10) . . ?
Pd1 Pd3 Pd2 59.92(2) . . ?
Pd2 O4 Pd1 108.85(17) . . ?
Pd2 O4 Pd3 109.32(16) . . ?
Pd1 O4 Pd3 107.66(16) . . ?
N4 O2 Pd3 112.4(3) . . ?
N6 O3 Pd1 112.0(3) . . ?
N2 O1 Pd2 111.5(3) . . ?
C17 N6 O3 120.6(5) . . ?
C17 N6 Pd3 117.4(4) . . ?
O3 N6 Pd3 122.0(3) . . ?
C16 N5 C19 124.1(5) . . ?
C16 N5 Pd3 113.4(4) . . ?
C19 N5 Pd3 122.4(4) . . ?
C9 N3 C12 123.8(5) . . ?
C9 N3 Pd2 114.5(4) . . ?
C12 N3 Pd2 120.7(3) . . ?
C10 N4 O2 119.2(4) . . ?
C10 N4 Pd2 117.5(4) . . ?
O2 N4 Pd2 123.2(3) . . ?
C3 N2 O1 120.5(4) . . ?
C3 N2 Pd1 116.9(3) . . ?
O1 N2 Pd1 122.6(3) . . ?
C2 N1 C5 124.0(5) . . ?
C2 N1 Pd1 114.9(4) . . ?
C5 N1 Pd1 121.1(3) . . ?
C17 C18 H18A 109.5 . . ?
C17 C18 H18B 109.5 . . ?
H18A C18 H18B 109.5 . . ?
C17 C18 H18C 109.5 . . ?
H18A C18 H18C 109.5 . . ?
H18B C18 H18C 109.5 . . ?
N6 C17 C16 112.9(5) . . ?
N6 C17 C18 122.9(5) . . ?
C16 C17 C18 124.2(5) . . ?
N5 C16 C17 116.2(5) . . ?
N5 C16 C15 125.5(6) . . ?
C17 C16 C15 118.3(6) . . ?
C16 C15 H15A 109.5 . . ?
C16 C15 H15B 109.5 . . ?
H15A C15 H15B 109.5 . . ?
C16 C15 H15C 109.5 . . ?
H15A C15 H15C 109.5 . . ?
H15B C15 H15C 109.5 . . ?
C9 C8 H8A 109.5 . . ?
C9 C8 H8B 109.5 . . ?
H8A C8 H8B 109.5 . . ?
C9 C8 H8C 109.5 . . ?
H8A C8 H8C 109.5 . . ?
H8B C8 H8C 109.5 . . ?
N3 C9 C10 115.6(5) . . ?
N3 C9 C8 125.5(5) . . ?
C10 C9 C8 118.9(5) . . ?
N4 C10 C11 122.4(5) . . ?
N4 C10 C9 112.4(5) . . ?
C11 C10 C9 125.2(5) . . ?
C10 C11 H11A 109.5 . . ?
C10 C11 H11B 109.5 . . ?
H11A C11 H11B 109.5 . . ?
C10 C11 H11C 109.5 . . ?
H11A C11 H11C 109.5 . . ?
H11B C11 H11C 109.5 . . ?
C2 C1 H1A 109.5 . . ?
C2 C1 H1B 109.5 . . ?
H1A C1 H1B 109.5 . . ?
C2 C1 H1C 109.5 . . ?
H1A C1 H1C 109.5 . . ?
H1B C1 H1C 109.5 . . ?
N1 C2 C3 115.1(5) . . ?
N1 C2 C1 125.7(5) . . ?
C3 C2 C1 119.1(5) . . ?
N2 C3 C2 113.2(4) . . ?
N2 C3 C4 124.0(5) . . ?
C2 C3 C4 122.9(5) . . ?
C3 C4 H4A 109.5 . . ?
C3 C4 H4B 109.5 . . ?
H4A C4 H4B 109.5 . . ?
C3 C4 H4C 109.5 . . ?
H4A C4 H4C 109.5 . . ?
H4B C4 H4C 109.5 . . ?
N3 C12 C13 109.4(4) . . ?
N3 C12 H12A 109.8 . . ?
C13 C12 H12A 109.8 . . ?
N3 C12 H12B 109.8 . . ?
C13 C12 H12B 109.8 . . ?
H12A C12 H12B 108.2 . . ?
C14 C13 C12 112.7(5) . . ?
C14 C13 H13A 109.0 . . ?
C12 C13 H13A 109.0 . . ?
C14 C13 H13B 109.0 . . ?
C12 C13 H13B 109.0 . . ?
H13A C13 H13B 107.8 . . ?
N1 C5 C6 110.4(5) . . ?
N1 C5 H5A 109.6 . . ?
C6 C5 H5A 109.6 . . ?
N1 C5 H5B 109.6 . . ?
C6 C5 H5B 109.6 . . ?
H5A C5 H5B 108.1 . . ?
C5 C6 C7 111.6(5) . . ?
C5 C6 H6A 109.3 . . ?
C7 C6 H6A 109.3 . . ?
C5 C6 H6B 109.3 . . ?
C7 C6 H6B 109.3 . . ?
H6A C6 H6B 108.0 . . ?
N5 C19 C20 112.6(5) . . ?
N5 C19 H19A 109.1 . . ?
C20 C19 H19A 109.1 . . ?
N5 C19 H19B 109.1 . . ?
C20 C19 H19B 109.1 . . ?
H19A C19 H19B 107.8 . . ?
C6 C7 H7A 109.5 . . ?
C6 C7 H7B 109.5 . . ?
H7A C7 H7B 109.5 . . ?
C6 C7 H7C 109.5 . . ?
H7A C7 H7C 109.5 . . ?
H7B C7 H7C 109.5 . . ?
C19 C20 C21B 105.9(9) . . ?
C19 C20 C21A 120.1(7) . . ?
C21B C20 C21A 109.8(10) . . ?
C19 C20 H20 106.8 . . ?
C21B C20 H20 106.8 . . ?
C21A C20 H20 106.8 . . ?
C20 C21A H21A 109.5 . . ?
C20 C21A H21B 109.5 . . ?
H21A C21A H21B 109.5 . . ?
C20 C21A H21C 109.5 . . ?
H21A C21A H21C 109.5 . . ?
H21B C21A H21C 109.5 . . ?
C20 C21B H21D 109.5 . . ?
C20 C21B H21E 109.5 . . ?
H21D C21B H21E 109.5 . . ?
C20 C21B H21F 109.5 . . ?
H21D C21B H21F 109.5 . . ?
H21E C21B H21F 109.5 . . ?
C13 C14 H14A 109.5 . . ?
C13 C14 H14B 109.5 . . ?
H14A C14 H14B 109.5 . . ?
C13 C14 H14C 109.5 . . ?
H14A C14 H14C 109.5 . . ?
H14B C14 H14C 109.5 . . ?
O8 Cl1 O7 107.6(8) . . ?
O8 Cl1 O6 114.3(7) . . ?
O7 Cl1 O6 106.3(6) . . ?
O8 Cl1 O5 106.2(4) . . ?
O7 Cl1 O5 110.4(6) . . ?
O6 Cl1 O5 112.0(4) . . ?
C22 O9 H9 109.5 . . ?
O9 C22 H22A 109.5 . . ?
O9 C22 H22B 109.5 . . ?
H22A C22 H22B 109.5 . . ?
O9 C22 H22C 109.5 . . ?
H22A C22 H22C 109.5 . . ?
H22B C22 H22C 109.5 . . ?

loop_
_geom_bond_atom_site_label_1
_geom_bond_atom_site_label_2
_geom_bond_distance
_geom_bond_site_symmetry_2
_geom_bond_publ_flag
Pd1 N2 1.962(4) . ?
Pd1 O4 1.976(4) . ?
Pd1 N1 2.005(4) . ?
Pd1 O3 2.032(4) . ?
Pd1 Pd3 3.2011(8) . ?
Pd1 Pd2 3.2135(9) . ?
Pd2 N4 1.956(4) . ?
Pd2 O4 1.975(4) . ?
Pd2 N3 2.012(4) . ?
Pd2 O1 2.047(4) . ?
Pd2 Pd3 3.2334(13) . ?
Pd3 N6 1.952(4) . ?
Pd3 O4 1.989(3) . ?
Pd3 N5 2.007(4) . ?
Pd3 O2 2.044(4) . ?
O2 N4 1.340(6) . ?
O3 N6 1.338(6) . ?
O1 N2 1.333(6) . ?
N6 C17 1.295(7) . ?
N5 C16 1.301(8) . ?
N5 C19 1.459(8) . ?
N3 C9 1.290(7) . ?
N3 C12 1.468(7) . ?
N4 C10 1.307(7) . ?
N2 C3 1.305(7) . ?
N1 C2 1.291(7) . ?
N1 C5 1.469(7) . ?
C18 C17 1.500(8) . ?
C18 H18A 0.9800 . ?
C18 H18B 0.9800 . ?
C18 H18C 0.9800 . ?
C17 C16 1.471(9) . ?
C16 C15 1.500(8) . ?
C15 H15A 0.9800 . ?
C15 H15B 0.9800 . ?
C15 H15C 0.9800 . ?
C8 C9 1.504(8) . ?
C8 H8A 0.9800 . ?
C8 H8B 0.9800 . ?
C8 H8C 0.9800 . ?
C9 C10 1.482(8) . ?
C10 C11 1.477(8) . ?
C11 H11A 0.9800 . ?
C11 H11B 0.9800 . ?
C11 H11C 0.9800 . ?
C1 C2 1.490(7) . ?
C1 H1A 0.9800 . ?
C1 H1B 0.9800 . ?
C1 H1C 0.9800 . ?
C2 C3 1.486(7) . ?
C3 C4 1.486(7) . ?
C4 H4A 0.9800 . ?
C4 H4B 0.9800 . ?
C4 H4C 0.9800 . ?
C12 C13 1.531(8) . ?
C12 H12A 0.9900 . ?
C12 H12B 0.9900 . ?
C13 C14 1.511(8) . ?
C13 H13A 0.9900 . ?
C13 H13B 0.9900 . ?
C5 C6 1.521(7) . ?
C5 H5A 0.9900 . ?
C5 H5B 0.9900 . ?
C6 C7 1.522(8) . ?
C6 H6A 0.9900 . ?
C6 H6B 0.9900 . ?
C19 C20 1.522(10) . ?
C19 H19A 0.9900 . ?
C19 H19B 0.9900 . ?
C7 H7A 0.9800 . ?
C7 H7B 0.9800 . ?
C7 H7C 0.9800 . ?
C20 C21B 1.545(19) . ?
C20 C21A 1.551(14) . ?
C20 H20 1.0000 . ?
C21A H21A 0.9800 . ?
C21A H21B 0.9800 . ?
C21A H21C 0.9800 . ?
C21B H21D 0.9800 . ?
C21B H21E 0.9800 . ?
C21B H21F 0.9800 . ?
C14 H14A 0.9800 . ?
C14 H14B 0.9800 . ?
C14 H14C 0.9800 . ?
Cl1 O8 1.372(7) . ?
Cl1 O7 1.392(8) . ?
Cl1 O6 1.405(7) . ?
Cl1 O5 1.412(7) . ?
O9 C22 1.506(18) . ?
O9 H9 0.8400 . ?
C22 H22A 0.9800 . ?
C22 H22B 0.9800 . ?
C22 H22C 0.9800 . ?
